data_7018161
loop_
_publ_author_name
'Sepp\"al\"a, Petri'
'Colacio, Enrique'
'Mota, Antonio J.'
'Sillanp\"a\"a, Reijo'

_publ_section_title
;
 Synthesis, crystal structures and magnetic properties of
 bis(\m-dialkoxo)-bridged linear trinuclear copper(ii) complexes with
 aminoalcohol ligands: a theoretical/experimental magneto-structural
 study.
;
_journal_issue 9
_journal_name_full 'Dalton transactions (Cambridge, England : 2003)'
_journal_page_first 2648
_journal_page_last 2658
_journal_paper_doi 10.1039/c2dt11628f
_journal_volume 41
_journal_year 2012
_chemical_compound_source 'synthesis as described'
_chemical_formula_moiety 'C12 H32 Br2 Cu3 N4 O4'
_chemical_formula_sum 'C12 H32 Br2 Cu3 N4 O4'
_chemical_formula_weight 646.86
_chemical_name_systematic
;
?
;
_space_group_IT_number 14
_symmetry_cell_setting monoclinic
_symmetry_Int_Tables_number 14
_symmetry_space_group_name_Hall '-P 2ybc'
_symmetry_space_group_name_H-M 'P 1 21/c 1'
_atom_sites_solution_hydrogens geom
_atom_sites_solution_primary direct
_atom_sites_solution_secondary difmap
_audit_conform_dict_location ftp://ftp.iucr.org/pub/cif_core.dic
_audit_conform_dict_name cif_core.dic
_audit_conform_dict_version 2.4
_audit_creation_date 2011-06-22T10:29:18-00:00
_audit_creation_method 'WinGX routine CIF_UPDATE'
_cell_angle_alpha 90
_cell_angle_beta 109.750(3)
_cell_angle_gamma 90
_cell_formula_units_Z 2
_cell_length_a 9.3652(5)
_cell_length_b 9.4753(6)
_cell_length_c 12.1199(7)
_cell_measurement_reflns_used 2078
_cell_measurement_temperature 100(2)
_cell_measurement_theta_max 30.508
_cell_measurement_theta_min 0.407
_cell_measurement_wavelength 0.71073
_cell_volume 1012.23(10)
_computing_cell_refinement 'HKL Scalepack (Otwinowski & Minor 1997)'
_computing_data_collection 'Collect (Bruker AXS BV, 1997-2004)'
_computing_data_reduction 'HKL Denzo and Scalepack (Otwinowski & Minor 1997)'
_computing_molecular_graphics 'DIAMOND (Brandenburg & Putz, 1999)'
_computing_publication_material 'WinGX publication routines (Farrugia, 1999)'
_computing_structure_refinement 'SHELXL-97 (Sheldrick, 2008)'
_computing_structure_solution 'SUPERFLIP (Palatinus & Chapuis, 2007)'
_diffrn_ambient_temperature 100(2)
_diffrn_detector 'CCD plate'
_diffrn_detector_area_resol_mean 9
_diffrn_measured_fraction_theta_full 0.993
_diffrn_measured_fraction_theta_max 0.993
_diffrn_measurement_device '95mm CCD camera on \k-goniostat'
_diffrn_measurement_device_type KappaCCD
_diffrn_measurement_method 'CCD rotation images, thick slices'
_diffrn_orient_matrix_type 'by Bruker AXS Collect from scalepack cell'
_diffrn_orient_matrix_UB_11 0.322951E-1
_diffrn_orient_matrix_UB_12 -0.19387E-2
_diffrn_orient_matrix_UB_13 0.875136E-1
_diffrn_orient_matrix_UB_21 0.105178
_diffrn_orient_matrix_UB_22 -0.262938E-1
_diffrn_orient_matrix_UB_23 0.43516E-2
_diffrn_orient_matrix_UB_31 0.27675E-1
_diffrn_orient_matrix_UB_32 0.102191
_diffrn_orient_matrix_UB_33 0.27799E-2
_diffrn_radiation_monochromator graphite
_diffrn_radiation_probe x-ray
_diffrn_radiation_type MoK\a
_diffrn_radiation_wavelength 0.71073
_diffrn_reflns_av_R_equivalents 0.0344
_diffrn_reflns_av_unetI/netI 0.0541
_diffrn_reflns_limit_h_max 12
_diffrn_reflns_limit_h_min -12
_diffrn_reflns_limit_k_max 12
_diffrn_reflns_limit_k_min -11
_diffrn_reflns_limit_l_max 16
_diffrn_reflns_limit_l_min -10
_diffrn_reflns_number 4974
_diffrn_reflns_theta_full 27.99
_diffrn_reflns_theta_max 27.99
_diffrn_reflns_theta_min 2.79
_diffrn_source 'Enraf Nonius FR590'
_exptl_absorpt_coefficient_mu 7.094
_exptl_absorpt_correction_T_max 0.7462
_exptl_absorpt_correction_T_min 0.4881
_exptl_absorpt_correction_type multi-scan
_exptl_absorpt_process_details
;
Bruker (2001). SADABS-2008/1. Bruker AXS Inc., Madison, Wisconsin, USA.
;
_exptl_crystal_colour blue
_exptl_crystal_density_diffrn 2.122
_exptl_crystal_density_method 'not measured'
_exptl_crystal_description plate
_exptl_crystal_F_000 642
_exptl_crystal_size_max 0.2
_exptl_crystal_size_mid 0.2
_exptl_crystal_size_min 0.08
_refine_diff_density_max 0.624
_refine_diff_density_min -0.65
_refine_diff_density_rms 0.141
_refine_ls_extinction_method none
_refine_ls_goodness_of_fit_ref 1.031
_refine_ls_hydrogen_treatment mixed
_refine_ls_matrix_type full
_refine_ls_number_parameters 131
_refine_ls_number_reflns 2431
_refine_ls_number_restraints 0
_refine_ls_restrained_S_all 1.031
_refine_ls_R_factor_all 0.0508
_refine_ls_R_factor_gt 0.0332
_refine_ls_shift/su_max 0.001
_refine_ls_shift/su_mean 0
_refine_ls_structure_factor_coef Fsqd
_refine_ls_weighting_details 'calc w=1/[\s^2^(Fo^2^)+(0.0002P)^2^+2.8566P] where P=(Fo^2^+2Fc^2^)/3'
_refine_ls_weighting_scheme calc
_refine_ls_wR_factor_gt 0.0687
_refine_ls_wR_factor_ref 0.0742
_reflns_number_gt 1899
_reflns_number_total 2431
_reflns_threshold_expression >2\s(I)
_cod_data_source_file c2dt11628f.txt
_cod_data_source_block import_Cu3ap4Br2_3
_cod_original_sg_symbol_H-M 'P 21/c'
_cod_database_code 7018161

loop_
_symmetry_equiv_pos_as_xyz
'x, y, z'
'-x, y+1/2, -z+1/2'
'-x, -y, -z'
'x, -y-1/2, z-1/2'

loop_
_atom_site_label
_atom_site_type_symbol
_atom_site_fract_x
_atom_site_fract_y
_atom_site_fract_z
_atom_site_U_iso_or_equiv
_atom_site_adp_type
_atom_site_occupancy
_atom_site_symmetry_multiplicity
_atom_site_calc_flag
_atom_site_refinement_flags
C1 C -0.2951(4) 0.6098(4) 0.0193(3) 0.0177(8) Uani 1 1 d .
H1A H -0.3484 0.5186 0.0145 0.021 Uiso 1 1 calc R
H1B H -0.3142 0.6434 -0.0618 0.021 Uiso 1 1 calc R
C2 C -0.3616(4) 0.7162(4) 0.0830(4) 0.0180(8) Uani 1 1 d .
H2A H -0.4736 0.71 0.0515 0.022 Uiso 1 1 calc R
H2B H -0.3284 0.6914 0.1673 0.022 Uiso 1 1 calc R
C3 C -0.3139(4) 0.8667(4) 0.0704(3) 0.0189(8) Uani 1 1 d .
H3A H -0.3268 0.8855 -0.0128 0.023 Uiso 1 1 calc R
H3B H -0.3797 0.933 0.0943 0.023 Uiso 1 1 calc R
C4 C 0.2945(4) 0.6058(4) 0.1748(4) 0.0192(8) Uani 1 1 d .
H4A H 0.3152 0.6386 0.1041 0.023 Uiso 1 1 calc R
H4B H 0.3458 0.5137 0.1979 0.023 Uiso 1 1 calc R
C5 C 0.3619(4) 0.7108(4) 0.2729(3) 0.0198(8) Uani 1 1 d .
H5A H 0.3272 0.6871 0.3393 0.024 Uiso 1 1 calc R
H5B H 0.4739 0.7022 0.3007 0.024 Uiso 1 1 calc R
C6 C 0.3187(4) 0.8616(5) 0.2360(4) 0.0207(8) Uani 1 1 d .
H6A H 0.3854 0.9266 0.2952 0.025 Uiso 1 1 calc R
H6B H 0.3335 0.88 0.1602 0.025 Uiso 1 1 calc R
Br1 Br 0.00010(5) 0.20241(4) 0.09338(3) 0.02022(11) Uani 1 1 d .
Cu1 Cu 0 0.5 0 0.01136(15) Uani 1 2 d S
Cu2 Cu 0.00060(5) 0.74285(5) 0.14506(4) 0.01189(12) Uani 1 1 d .
N1 N -0.1547(4) 0.8904(4) 0.1430(3) 0.0166(7) Uani 1 1 d .
N2 N 0.1586(4) 0.8888(4) 0.2241(3) 0.0159(7) Uani 1 1 d .
O1 O -0.1382(3) 0.5875(3) 0.0736(2) 0.0126(5) Uani 1 1 d .
O2 O 0.1368(3) 0.5866(3) 0.1462(2) 0.0122(5) Uani 1 1 d .
H1NA H -0.148(5) 0.892(5) 0.208(4) 0.019(13) Uiso 1 1 d .
H1NB H -0.123(6) 0.960(6) 0.124(5) 0.039(17) Uiso 1 1 d .
H2NA H 0.126(5) 0.964(5) 0.188(4) 0.031(15) Uiso 1 1 d .
H2NB H 0.159(5) 0.900(5) 0.292(4) 0.023(13) Uiso 1 1 d .

loop_
_atom_site_aniso_label
_atom_site_aniso_U_11
_atom_site_aniso_U_22
_atom_site_aniso_U_33
_atom_site_aniso_U_23
_atom_site_aniso_U_13
_atom_site_aniso_U_12
C1 0.0156(18) 0.019(2) 0.0177(19) -0.0031(16) 0.0049(15) -0.0052(16)
C2 0.0135(17) 0.021(2) 0.021(2) -0.0012(17) 0.0078(15) 0.0019(17)
C3 0.0153(18) 0.019(2) 0.0201(19) -0.0023(17) 0.0027(16) 0.0030(16)
C4 0.0145(18) 0.022(2) 0.021(2) -0.0075(17) 0.0064(16) -0.0009(16)
C5 0.0107(17) 0.026(2) 0.0188(19) -0.0031(17) -0.0004(15) 0.0008(17)
C6 0.0156(18) 0.022(2) 0.026(2) -0.0024(18) 0.0078(16) -0.0022(17)
Br1 0.0351(2) 0.0142(2) 0.01423(18) 0.00035(16) 0.01217(16) -0.00107(18)
Cu1 0.0100(3) 0.0145(3) 0.0100(3) -0.0022(3) 0.0041(2) -0.0009(3)
Cu2 0.0112(2) 0.0115(2) 0.0128(2) -0.00075(18) 0.00387(17) -0.00053(17)
N1 0.0181(17) 0.0162(18) 0.0155(17) 0.0001(15) 0.0056(14) 0.0004(14)
N2 0.0160(16) 0.0151(18) 0.0175(17) -0.0010(15) 0.0068(14) -0.0002(14)
O1 0.0120(12) 0.0118(13) 0.0144(13) -0.0033(10) 0.0049(10) -0.0014(11)
O2 0.0099(11) 0.0142(13) 0.0122(12) 0.0002(10) 0.0034(10) 0.0008(11)

loop_
_atom_type_symbol
_atom_type_description
_atom_type_scat_dispersion_real
_atom_type_scat_dispersion_imag
_atom_type_scat_source
C C 0.0033 0.0016 'International Tables Vol C Tables 4.2.6.8 and 6.1.1.4'
H H 0 0 'International Tables Vol C Tables 4.2.6.8 and 6.1.1.4'
Br Br -0.2901 2.4595 'International Tables Vol C Tables 4.2.6.8 and 6.1.1.4'
Cu Cu 0.3201 1.2651 'International Tables Vol C Tables 4.2.6.8 and 6.1.1.4'
N N 0.0061 0.0033 'International Tables Vol C Tables 4.2.6.8 and 6.1.1.4'
O O 0.0106 0.006 'International Tables Vol C Tables 4.2.6.8 and 6.1.1.4'

loop_
_geom_angle_atom_site_label_1
_geom_angle_atom_site_label_2
_geom_angle_atom_site_label_3
_geom_angle
_geom_angle_site_symmetry_1
_geom_angle_site_symmetry_3
O1 C1 C2 113.7(3) . .
O1 C1 H1A 108.8 . .
C2 C1 H1A 108.8 . .
O1 C1 H1B 108.8 . .
C2 C1 H1B 108.8 . .
H1A C1 H1B 107.7 . .
C3 C2 C1 112.7(3) . .
C3 C2 H2A 109.1 . .
C1 C2 H2A 109.1 . .
C3 C2 H2B 109.1 . .
C1 C2 H2B 109.1 . .
H2A C2 H2B 107.8 . .
N1 C3 C2 110.9(3) . .
N1 C3 H3A 109.5 . .
C2 C3 H3A 109.5 . .
N1 C3 H3B 109.5 . .
C2 C3 H3B 109.5 . .
H3A C3 H3B 108 . .
O2 C4 C5 113.7(3) . .
O2 C4 H4A 108.8 . .
C5 C4 H4A 108.8 . .
O2 C4 H4B 108.8 . .
C5 C4 H4B 108.8 . .
H4A C4 H4B 107.7 . .
C6 C5 C4 112.9(3) . .
C6 C5 H5A 109 . .
C4 C5 H5A 109 . .
C6 C5 H5B 109 . .
C4 C5 H5B 109 . .
H5A C5 H5B 107.8 . .
N2 C6 C5 110.8(3) . .
N2 C6 H6A 109.5 . .
C5 C6 H6A 109.5 . .
N2 C6 H6B 109.5 . .
C5 C6 H6B 109.5 . .
H6A C6 H6B 108.1 . .
O2 Cu1 O2 180.00(11) 3_565 .
O2 Cu1 O1 75.39(10) 3_565 3_565
O2 Cu1 O1 104.61(10) . 3_565
O2 Cu1 O1 104.61(10) 3_565 .
O2 Cu1 O1 75.39(10) . .
O1 Cu1 O1 180.00(12) 3_565 .
O2 Cu1 Cu2 42.20(7) 3_565 3_565
O2 Cu1 Cu2 137.80(7) . 3_565
O1 Cu1 Cu2 42.48(7) 3_565 3_565
O1 Cu1 Cu2 137.52(7) . 3_565
O2 Cu1 Cu2 137.80(7) 3_565 .
O2 Cu1 Cu2 42.20(7) . .
O1 Cu1 Cu2 137.52(7) 3_565 .
O1 Cu1 Cu2 42.48(7) . .
Cu2 Cu1 Cu2 180.00(2) 3_565 .
O2 Cu2 O1 76.56(10) . .
O2 Cu2 N1 174.67(13) . .
O1 Cu2 N1 98.51(13) . .
O2 Cu2 N2 98.29(13) . .
O1 Cu2 N2 174.63(13) . .
N1 Cu2 N2 86.59(14) . .
O2 Cu2 Cu1 42.96(7) . .
O1 Cu2 Cu1 43.11(7) . .
N1 Cu2 Cu1 133.80(10) . .
N2 Cu2 Cu1 133.20(10) . .
C3 N1 Cu2 118.9(3) . .
C3 N1 H1NA 110(3) . .
Cu2 N1 H1NA 101(3) . .
C3 N1 H1NB 111(4) . .
Cu2 N1 H1NB 104(4) . .
H1NA N1 H1NB 112(5) . .
C6 N2 Cu2 118.9(3) . .
C6 N2 H2NA 112(3) . .
Cu2 N2 H2NA 105(3) . .
C6 N2 H2NB 105(3) . .
Cu2 N2 H2NB 108(3) . .
H2NA N2 H2NB 107(5) . .
C1 O1 Cu2 121.7(2) . .
C1 O1 Cu1 126.0(2) . .
Cu2 O1 Cu1 94.41(10) . .
C4 O2 Cu2 122.1(2) . .
C4 O2 Cu1 125.5(2) . .
Cu2 O2 Cu1 94.84(10) . .

loop_
_geom_bond_atom_site_label_1
_geom_bond_atom_site_label_2
_geom_bond_distance
_geom_bond_site_symmetry_2
C1 O1 1.408(4) .
C1 C2 1.525(5) .
C1 H1A 0.99 .
C1 H1B 0.99 .
C2 C3 1.517(5) .
C2 H2A 0.99 .
C2 H2B 0.99 .
C3 N1 1.470(5) .
C3 H3A 0.99 .
C3 H3B 0.99 .
C4 O2 1.410(4) .
C4 C5 1.515(5) .
C4 H4A 0.99 .
C4 H4B 0.99 .
C5 C6 1.511(6) .
C5 H5A 0.99 .
C5 H5B 0.99 .
C6 N2 1.480(5) .
C6 H6A 0.99 .
C6 H6B 0.99 .
Cu1 O2 1.980(2) 3_565
Cu1 O2 1.980(2) .
Cu1 O1 1.984(2) 3_565
Cu1 O1 1.984(2) .
Cu1 Cu2 2.8947(5) 3_565
Cu1 Cu2 2.8947(5) .
Cu2 O2 1.951(3) .
Cu2 O1 1.961(2) .
Cu2 N1 2.012(4) .
Cu2 N2 2.015(3) .
N1 H1NA 0.77(5) .
N1 H1NB 0.79(6) .
N2 H2NA 0.84(5) .
N2 H2NB 0.82(5) .

loop_
_geom_hbond_atom_site_label_D
_geom_hbond_atom_site_label_H
_geom_hbond_atom_site_label_A
_geom_hbond_distance_DH
_geom_hbond_distance_HA
_geom_hbond_distance_DA
_geom_hbond_angle_DHA
_geom_hbond_site_symmetry_A
N1 H1NA O2 0.77(5) 2.53(5) 3.118(4) 134(4) 2
N1 H1NA Br1 0.77(5) 2.94(5) 3.514(4) 133(4) 2
N1 H1NB Br1 0.79(6) 2.65(6) 3.434(4) 172(5) 1_565
N2 H2NA Br1 0.84(5) 2.62(5) 3.457(4) 172(4) 1_565
N2 H2NB O1 0.82(5) 2.47(5) 3.148(4) 141(4) 2
N2 H2NB Br1 0.82(5) 3.01(5) 3.528(4) 123(4) 2

loop_
_geom_torsion_atom_site_label_1
_geom_torsion_atom_site_label_2
_geom_torsion_atom_site_label_3
_geom_torsion_atom_site_label_4
_geom_torsion
_geom_torsion_site_symmetry_1
O1 C1 C2 C3 71.8(4) .
C1 C2 C3 N1 -74.0(4) .
O2 C4 C5 C6 -72.0(5) .
C4 C5 C6 N2 73.8(4) .
O2 Cu1 Cu2 O2 180 3_565
O1 Cu1 Cu2 O2 -49.60(15) 3_565
O1 Cu1 Cu2 O2 130.40(15) .
Cu2 Cu1 Cu2 O2 0E1(10) 3_565
O2 Cu1 Cu2 O1 49.60(15) 3_565
O2 Cu1 Cu2 O1 -130.40(15) .
O1 Cu1 Cu2 O1 180 3_565
Cu2 Cu1 Cu2 O1 0E1(10) 3_565
O2 Cu1 Cu2 N1 6.03(19) 3_565
O2 Cu1 Cu2 N1 -173.97(19) .
O1 Cu1 Cu2 N1 136.4(2) 3_565
O1 Cu1 Cu2 N1 -43.6(2) .
Cu2 Cu1 Cu2 N1 0E1(10) 3_565
O2 Cu1 Cu2 N2 -135.92(19) 3_565
O2 Cu1 Cu2 N2 44.08(19) .
O1 Cu1 Cu2 N2 -5.52(18) 3_565
O1 Cu1 Cu2 N2 174.48(18) .
Cu2 Cu1 Cu2 N2 0E1(5) 3_565
C2 C3 N1 Cu2 43.8(4) .
O2 Cu2 N1 C3 -36.6(16) .
O1 Cu2 N1 C3 -14.7(3) .
N2 Cu2 N1 C3 167.0(3) .
Cu1 Cu2 N1 C3 13.8(4) .
C5 C6 N2 Cu2 -42.8(4) .
O2 Cu2 N2 C6 13.7(3) .
O1 Cu2 N2 C6 29.8(16) .
N1 Cu2 N2 C6 -168.4(3) .
Cu1 Cu2 N2 C6 -14.9(4) .
C2 C1 O1 Cu2 -38.7(4) .
C2 C1 O1 Cu1 -162.8(2) .
O2 Cu2 O1 C1 -170.0(3) .
N1 Cu2 O1 C1 12.0(3) .
N2 Cu2 O1 C1 173.6(13) .
Cu1 Cu2 O1 C1 -137.8(3) .
O2 Cu2 O1 Cu1 -32.25(10) .
N1 Cu2 O1 Cu1 149.80(14) .
N2 Cu2 O1 Cu1 -48.6(14) .
O2 Cu1 O1 C1 -13.1(3) 3_565
O2 Cu1 O1 C1 166.9(3) .
O1 Cu1 O1 C1 -3E1(10) 3_565
Cu2 Cu1 O1 C1 -45.0(3) 3_565
Cu2 Cu1 O1 C1 135.0(3) .
O2 Cu1 O1 Cu2 -148.08(10) 3_565
O2 Cu1 O1 Cu2 31.92(10) .
O1 Cu1 O1 Cu2 -17E1(10) 3_565
Cu2 Cu1 O1 Cu2 180 3_565
C5 C4 O2 Cu2 38.4(4) .
C5 C4 O2 Cu1 163.1(3) .
O1 Cu2 O2 C4 170.2(3) .
N1 Cu2 O2 C4 -167.4(13) .
N2 Cu2 O2 C4 -11.3(3) .
Cu1 Cu2 O2 C4 137.9(3) .
O1 Cu2 O2 Cu1 32.35(10) .
N1 Cu2 O2 Cu1 54.7(14) .
N2 Cu2 O2 Cu1 -149.17(13) .
O2 Cu1 O2 C4 -7E1(10) 3_565
O1 Cu1 O2 C4 12.2(3) 3_565
O1 Cu1 O2 C4 -167.8(3) .
Cu2 Cu1 O2 C4 44.3(3) 3_565
Cu2 Cu1 O2 C4 -135.7(3) .
O2 Cu1 O2 Cu2 7E1(10) 3_565
O1 Cu1 O2 Cu2 147.89(10) 3_565
O1 Cu1 O2 Cu2 -32.11(10) .
Cu2 Cu1 O2 Cu2 180 3_565
